data_7050040
loop_
_publ_author_name
'Sofia I. Pascu'
'Karl S. Coleman'
'A. R. Cowley'
'Malcolm L. H. Green'
'Nicholas H. Rees'

_publ_section_title
;
 New group 10 complexes of the bulky iminophosphine ligands
 [Ph2PCH2C(Ph)?N(2,6-R2C6H3)], where R = Me, iPr
;
_journal_issue 2
_journal_name_full 'New Journal of Chemistry'
_journal_page_first 385
_journal_paper_doi 10.1039/b412391c
_journal_volume 29
_journal_year 2005
_chemical_compound_source
;
?
;
_chemical_formula_moiety ' C30 H31 N1 P1 Pt1 '
_chemical_formula_sum 'C30 H31 N P Pt'
_chemical_formula_weight 631.65
_chemical_melting_point ?
_chemical_name_systematic
;
?
;
_space_group_IT_number 15
_symmetry_cell_setting monoclinic
_symmetry_space_group_name_Hall '-C 2yc'
_symmetry_space_group_name_H-M 'C 1 2/c 1'
_atom_sites_solution_hydrogens mixed
_atom_sites_solution_primary direct
_atom_sites_solution_secondary difmap
_cell_angle_alpha 90
_cell_angle_beta 107.83(1)
_cell_angle_gamma 90
_cell_formula_units_Z 8
_cell_length_a 39.359(1)
_cell_length_b 9.388(1)
_cell_length_c 14.772(1)
_cell_measurement_reflns_used 47816
_cell_measurement_temperature 150
_cell_measurement_theta_max 27.5
_cell_measurement_theta_min 0
_cell_volume 5196.1(7)
_computing_cell_refinement
;
'DENZO' (Otwinowski & Minor, 1996)
;
_computing_data_collection
;
KappaCCD software 'Collect'(Nonius, 2000)
;
_computing_data_reduction
;
'DENZO' (Otwinowski & Minor, 1996)
;
_computing_molecular_graphics
;
CAMERON (Watkin et al 1996)
;
_computing_publication_material
;
CRYSTALS (Watkin et al 2003)
;
_computing_structure_refinement
;
CRYSTALS (Watkin et al 2003)
;
_computing_structure_solution
;
SIR92 (Altomare et al, 1994)
;
_diffrn_ambient_temperature 150
_diffrn_measured_fraction_theta_full 0.977
_diffrn_measured_fraction_theta_max 0.931
_diffrn_measurement_device_type
;
Enraf-nonius KappaCCD
;
_diffrn_measurement_method \w
_diffrn_radiation_monochromator graphite
_diffrn_radiation_type 'Mo K\a'
_diffrn_radiation_wavelength 0.71073
_diffrn_reflns_av_R_equivalents 0.028
_diffrn_reflns_limit_h_max 50
_diffrn_reflns_limit_h_min 0
_diffrn_reflns_limit_k_max 12
_diffrn_reflns_limit_k_min 0
_diffrn_reflns_limit_l_max 15
_diffrn_reflns_limit_l_min -16
_diffrn_reflns_number 47816
_diffrn_reflns_theta_full 25.000
_diffrn_reflns_theta_max 27.50
_diffrn_reflns_theta_min 3.791
_diffrn_standards_decay_% 0.00
_diffrn_standards_interval_count 0
_diffrn_standards_interval_time 0
_diffrn_standards_number 0
_exptl_absorpt_coefficient_mu 5.480
_exptl_absorpt_correction_T_max 0.11
_exptl_absorpt_correction_T_min 0.04
_exptl_absorpt_correction_type multi-scan
_exptl_absorpt_process_details
;
Denzo/Scalepack (Otwinowski & Minor, 1996)
;
_exptl_crystal_colour ' yellow '
_exptl_crystal_density_diffrn 1.615
_exptl_crystal_description ' block '
_exptl_crystal_F_000 2488
_exptl_crystal_size_max 0.60
_exptl_crystal_size_mid 0.40
_exptl_crystal_size_min 0.40
_refine_diff_density_max 1.39
_refine_diff_density_min -1.43
_refine_ls_extinction_method None
_refine_ls_goodness_of_fit_ref 1.3238
_refine_ls_hydrogen_treatment mixed
_refine_ls_matrix_type full
_refine_ls_number_parameters 298
_refine_ls_number_reflns 5063
_refine_ls_number_restraints 127
_refine_ls_R_factor_all 0.0314
_refine_ls_R_factor_gt 0.0272
_refine_ls_shift/su_max 0.024402
_refine_ls_structure_factor_coef F
_refine_ls_weighting_details
;
Method, part 1, Chebychev polynomial, (Watkin, 1994, Prince, 1982)
[weight] = 1.0/[A~0~*T~0~(x)+A~1~*T~1~(x) ... +A~n-1~]*T~n-1~(x)]
where A~i~ are the Chebychev coefficients listed below and x= Fcalc/Fmax
Method = Robust Weighting (Prince, 1982)
W = [weight] * [1-(deltaF/6*sigmaF)^2^]^2^
A~i~ are:
3.51 -1.15 2.37
;
_refine_ls_weighting_scheme calc
_refine_ls_wR_factor_all 0.0357
_refine_ls_wR_factor_gt 0.0349
_refine_ls_wR_factor_ref 0.0349
_reflns_limit_h_max 48
_reflns_limit_h_min -50
_reflns_limit_k_max 12
_reflns_limit_k_min 0
_reflns_limit_l_max 16
_reflns_limit_l_min 0
_reflns_number_gt 5063
_reflns_number_total 5612
_reflns_threshold_expression I>3.00u(I)
_cod_data_source_file b412391c.txt
_cod_data_source_block 9
_cod_depositor_comments
;
The following automatic conversions were performed:
'_symmetry_cell_setting' value 'Monoclinic' changed to 'monoclinic'
according to '/home/adriana/struct/CIF-dictionaries/cif_core.dic'
dictionary named 'cif_core.dic' version 2.4.1 from 2010-06-29.

Automatic conversion script
Id: cif_fix_enum 1555 2011-01-17 13:19:09Z saulius 

The following automatic conversions were performed:

'_chemical_melting_point' value 'not measured' was changed to '?' -
the value is undefined or not given.

Automatic conversion script
Id: cif_fix_values 1569 2011-02-09 13:29:24Z adriana 
;
_cod_original_cell_volume 5196.1
_cod_original_sg_symbol_H-M 'C 1 2/c 1 '
_cod_original_formula_sum ' C30 H31 N1 P1 Pt1 '
_cod_database_code 7050040

loop_
_symmetry_equiv_pos_as_xyz
x,y,z
-x,-y,-z
x+1/2,y+1/2,z
-x+1/2,-y+1/2,-z
-x,y,-z+1/2
x,-y,z+1/2
-x+1/2,y+1/2,-z+1/2
x+1/2,-y+1/2,z+1/2

loop_
_atom_site_label
_atom_site_type_symbol
_atom_site_fract_x
_atom_site_fract_y
_atom_site_fract_z
_atom_site_U_iso_or_equiv
_atom_site_occupancy
_atom_site_adp_type
_atom_site_refinement_flags_posn
_atom_site_refinement_flags_adp
_atom_site_refinement_flags_occupancy
_atom_site_disorder_assembly
_atom_site_disorder_group
_atom_site_attached_hydrogens
Pt1 Pt 0.124068(3) 0.229358(14) -0.131771(9) 0.0207 1.0000 Uani . . . . . .
P1 P 0.15463(2) 0.07154(11) -0.02348(7) 0.0239 1.0000 Uani . . . . . .
N1 N 0.09558(9) 0.2514(3) -0.0284(2) 0.0207 1.0000 Uani . . . . . .
C1 C 0.09718(9) 0.1526(4) 0.0339(3) 0.0205 1.0000 Uani . . . . . .
C2 C 0.11936(10) 0.0219(4) 0.0288(3) 0.0278 1.0000 Uani . . . . . .
C3 C 0.09101(12) 0.3706(5) -0.2285(3) 0.0338 1.0000 Uani . . . . . .
C4 C 0.15201(12) 0.2086(5) -0.2282(3) 0.0333 1.0000 Uani . . . . . .
C5 C 0.07458(10) 0.3785(4) -0.0334(3) 0.0240 1.0000 Uani . . . . . .
C6 C 0.09296(13) 0.5064(4) -0.0007(3) 0.0351 1.0000 Uani . . . . . .
C7 C 0.07219(19) 0.6313(5) -0.0121(4) 0.0529 1.0000 Uani . . . . . .
C8 C 0.03569(19) 0.6289(6) -0.0538(4) 0.0583 1.0000 Uani . . . . . .
C9 C 0.01905(15) 0.5040(6) -0.0858(3) 0.0498 1.0000 Uani . . . . . .
C10 C 0.03786(11) 0.3746(5) -0.0761(3) 0.0325 1.0000 Uani . . . . . .
C11 C 0.13256(16) 0.5071(6) 0.0456(4) 0.0525 1.0000 Uani . . . . . .
C12 C 0.01860(13) 0.2391(6) -0.1104(4) 0.0425 1.0000 Uani . . . . . .
C13 C 0.07906(9) 0.1520(4) 0.1088(3) 0.0220 1.0000 Uani . . . . . .
C14 C 0.07270(11) 0.2754(4) 0.1552(3) 0.0249 1.0000 Uani . . . . . .
C15 C 0.05673(12) 0.2653(4) 0.2268(3) 0.0286 1.0000 Uani . . . . . .
C16 C 0.04657(11) 0.1343(5) 0.2535(3) 0.0318 1.0000 Uani . . . . . .
C17 C 0.05288(11) 0.0114(5) 0.2087(3) 0.0340 1.0000 Uani . . . . . .
C18 C 0.06879(11) 0.0204(4) 0.1368(3) 0.0290 1.0000 Uani . . . . . .
C19 C 0.16893(10) -0.1019(4) -0.0541(3) 0.0279 1.0000 Uani . . . . . .
C20 C 0.14856(11) -0.1642(5) -0.1377(4) 0.0423 1.0000 Uani . . . . . .
C21 C 0.15684(15) -0.2989(6) -0.1632(5) 0.0561 1.0000 Uani . . . . . .
C22 C 0.18590(13) -0.3729(5) -0.1061(4) 0.0482 1.0000 Uani . . . . . .
C23 C 0.20635(15) -0.3122(6) -0.0235(4) 0.0518 1.0000 Uani . . . . . .
C24 C 0.19816(14) -0.1760(6) 0.0032(3) 0.0469 1.0000 Uani . . . . . .
C25 C 0.19184(11) 0.1359(6) 0.0763(3) 0.0547 1.0000 Uani D U . . . .
C26 C 0.21395(15) 0.2381(7) 0.0557(3) 0.0774 1.0000 Uani D U . . . .
C27 C 0.24251(15) 0.2909(7) 0.1271(4) 0.0816 1.0000 Uani D U . . . .
C28 C 0.24938(14) 0.2414(7) 0.2190(4) 0.0755 1.0000 Uani D U . . . .
C29 C 0.22556(14) 0.1558(7) 0.2403(3) 0.0738 1.0000 Uani D U . . . .
C30 C 0.19655(14) 0.1028(7) 0.1688(3) 0.0703 1.0000 Uani D U . . . .
H21 H 0.1305 -0.0168 0.0942 0.0353 1.0000 Uiso . . . . . .
H22 H 0.1037 -0.0524 -0.0118 0.0353 1.0000 Uiso . . . . . .
H71 H 0.0842 0.7241 0.0108 0.0727 1.0000 Uiso . . . . . .
H81 H 0.0216 0.7190 -0.0607 0.0796 1.0000 Uiso . . . . . .
H91 H -0.0074 0.5037 -0.1173 0.0633 1.0000 Uiso . . . . . .
H111 H 0.1408 0.6068 0.0640 0.0659 1.0000 Uiso . . . . . .
H112 H 0.1446 0.4694 0.0000 0.0659 1.0000 Uiso . . . . . .
H113 H 0.1387 0.4457 0.1037 0.0659 1.0000 Uiso . . . . . .
H121 H -0.0075 0.2588 -0.1388 0.0500 1.0000 Uiso . . . . . .
H122 H 0.0280 0.1954 -0.1597 0.0500 1.0000 Uiso . . . . . .
H123 H 0.0223 0.1716 -0.0558 0.0500 1.0000 Uiso . . . . . .
H141 H 0.0797 0.3708 0.1365 0.0298 1.0000 Uiso . . . . . .
H151 H 0.0525 0.3536 0.2596 0.0352 1.0000 Uiso . . . . . .
H161 H 0.0348 0.1283 0.3046 0.0405 1.0000 Uiso . . . . . .
H171 H 0.0460 -0.0835 0.2282 0.0437 1.0000 Uiso . . . . . .
H181 H 0.0729 -0.0686 0.1044 0.0371 1.0000 Uiso . . . . . .
H201 H 0.1277 -0.1115 -0.1805 0.0467 1.0000 Uiso . . . . . .
H211 H 0.1416 -0.3433 -0.2235 0.0623 1.0000 Uiso . . . . . .
H221 H 0.1918 -0.4697 -0.1251 0.0578 1.0000 Uiso . . . . . .
H231 H 0.2274 -0.3651 0.0185 0.0614 1.0000 Uiso . . . . . .
H241 H 0.2134 -0.1322 0.0638 0.0548 1.0000 Uiso . . . . . .
H261 H 0.2091 0.2733 -0.0110 0.0900 1.0000 Uiso . . . . . .
H271 H 0.2583 0.3653 0.1124 0.0946 1.0000 Uiso . . . . . .
H281 H 0.2719 0.2692 0.2692 0.0876 1.0000 Uiso . . . . . .
H291 H 0.2287 0.1303 0.3080 0.0855 1.0000 Uiso . . . . . .
H401 H 0.1723 0.1407 -0.2027 0.0421 1.0000 Uiso . . . . . .
H402 H 0.1616 0.3036 -0.2391 0.0421 1.0000 Uiso . . . . . .
H403 H 0.1358 0.1713 -0.2897 0.0421 1.0000 Uiso . . . . . .
H301 H 0.0720 0.4065 -0.2023 0.0412 1.0000 Uiso . . . . . .
H302 H 0.1055 0.4526 -0.2394 0.0412 1.0000 Uiso . . . . . .
H303 H 0.0797 0.3203 -0.2900 0.0412 1.0000 Uiso . . . . . .

loop_
_atom_site_aniso_label
_atom_site_aniso_U_11
_atom_site_aniso_U_22
_atom_site_aniso_U_33
_atom_site_aniso_U_23
_atom_site_aniso_U_13
_atom_site_aniso_U_12
Pt1 0.02620(9) 0.01920(9) 0.01802(10) -0.00082(4) 0.00873(6) -0.00151(5)
P1 0.0233(4) 0.0282(5) 0.0214(5) 0.0034(3) 0.0085(3) 0.0017(3)
N1 0.0227(15) 0.0224(15) 0.0197(17) -0.0021(11) 0.0105(12) -0.0010(11)
C1 0.0198(15) 0.0200(17) 0.0226(18) -0.0006(12) 0.0076(13) -0.0023(12)
C2 0.0287(18) 0.0244(19) 0.035(2) 0.0080(15) 0.0166(15) 0.0043(14)
C3 0.046(2) 0.031(2) 0.027(2) 0.0100(16) 0.0138(17) 0.0108(17)
C4 0.039(2) 0.041(3) 0.025(2) -0.0039(17) 0.0175(17) 0.0005(18)
C5 0.0381(19) 0.0176(17) 0.0191(18) -0.0010(12) 0.0130(14) 0.0045(14)
C6 0.062(3) 0.024(2) 0.029(2) -0.0018(15) 0.028(2) -0.0074(18)
C7 0.110(5) 0.021(2) 0.052(3) 0.0024(19) 0.059(3) 0.002(2)
C8 0.104(5) 0.037(3) 0.057(3) 0.023(2) 0.059(3) 0.037(3)
C9 0.065(3) 0.061(3) 0.032(3) 0.020(2) 0.028(2) 0.040(3)
C10 0.042(2) 0.040(2) 0.019(2) 0.0041(15) 0.0140(16) 0.0144(18)
C11 0.066(3) 0.048(3) 0.052(3) -0.019(2) 0.030(3) -0.032(3)
C12 0.033(2) 0.058(3) 0.035(3) -0.010(2) 0.0067(19) 0.0004(19)
C13 0.0191(15) 0.0238(18) 0.0233(18) 0.0014(13) 0.0067(13) -0.0005(12)
C14 0.0310(19) 0.0236(18) 0.020(2) 0.0008(13) 0.0077(15) -0.0011(14)
C15 0.033(2) 0.029(2) 0.026(2) 0.0005(14) 0.0121(16) 0.0022(15)
C16 0.033(2) 0.037(2) 0.031(2) 0.0019(17) 0.0181(16) -0.0011(16)
C17 0.036(2) 0.030(2) 0.044(3) 0.0027(17) 0.0230(18) -0.0067(16)
C18 0.037(2) 0.0230(19) 0.033(2) -0.0002(15) 0.0190(16) -0.0042(15)
C19 0.0238(17) 0.031(2) 0.032(2) 0.0057(15) 0.0131(15) 0.0045(14)
C20 0.029(2) 0.036(2) 0.051(3) -0.007(2) -0.0033(18) 0.0062(17)
C21 0.047(3) 0.041(3) 0.068(4) -0.017(3) -0.001(3) 0.006(2)
C22 0.042(2) 0.034(2) 0.069(4) -0.001(2) 0.017(2) 0.012(2)
C23 0.053(3) 0.052(3) 0.049(3) 0.009(2) 0.013(2) 0.030(3)
C24 0.048(3) 0.059(3) 0.030(3) 0.001(2) 0.006(2) 0.025(2)
C25 0.0427(19) 0.101(3) 0.0233(17) -0.0050(18) 0.0137(15) -0.0274(19)
C26 0.063(2) 0.121(3) 0.041(2) 0.002(2) 0.0049(19) -0.039(2)
C27 0.066(2) 0.123(3) 0.047(2) -0.001(2) 0.0046(19) -0.040(2)
C28 0.059(2) 0.121(3) 0.039(2) -0.010(2) 0.0039(19) -0.034(2)
C29 0.067(2) 0.115(3) 0.0323(19) -0.003(2) 0.0041(18) -0.034(2)
C30 0.064(2) 0.111(3) 0.0303(19) -0.001(2) 0.0060(17) -0.039(2)

loop_
_atom_type_symbol
_atom_type_scat_dispersion_real
_atom_type_scat_dispersion_imag
_atom_type_scat_Cromer_Mann_a1
_atom_type_scat_Cromer_Mann_b1
_atom_type_scat_Cromer_Mann_a2
_atom_type_scat_Cromer_Mann_b2
_atom_type_scat_Cromer_Mann_a3
_atom_type_scat_Cromer_Mann_b3
_atom_type_scat_Cromer_Mann_a4
_atom_type_scat_Cromer_Mann_b4
_atom_type_scat_Cromer_Mann_c
_atom_type_scat_source
'C   ' 0.0033 0.0016 2.3100 20.8439 1.0200 10.2075 1.5886 0.5687 0.8650 51.6512 0.2156 International_Tables_Vol_IV_Table_2.2B
'H   ' 0.0000 0.0000 0.4930 10.5109 0.3229 26.1257 0.1402 3.1424 0.0408 57.7998 0.0030 International_Tables_Vol_IV_Table_2.2B
'N   ' 0.0061 0.0033 12.2126 0.0057 3.1322 9.8933 2.0125 28.9975 1.1663 0.5826 -11.5290 International_Tables_Vol_IV_Table_2.2B
'P   ' 0.1023 0.0942 6.4345 1.9067 4.1791 27.1570 1.7800 0.5260 1.4908 68.1645 1.1149 International_Tables_Vol_IV_Table_2.2B
'Pt  ' -1.7033 8.3905 27.0059 1.5129 17.7639 8.8117 15.7131 0.4246 5.7837 38.6103 11.6883 International_Tables_Vol_IV_Table_2.2B

loop_
_geom_angle_atom_site_label_1
_geom_angle_site_symmetry_1
_geom_angle_atom_site_label_2
_geom_angle_site_symmetry_2
_geom_angle_atom_site_label_3
_geom_angle_site_symmetry_3
_geom_angle
_geom_angle_publ_flag
P1 . Pt1 . N1 . 80.80(9) yes
P1 . Pt1 . C3 . 174.09(12) yes
N1 . Pt1 . C3 . 94.19(15) yes
P1 . Pt1 . C4 . 98.49(14) yes
N1 . Pt1 . C4 . 178.98(14) yes
C3 . Pt1 . C4 . 86.55(18) yes
Pt1 . P1 . C2 . 99.07(12) yes
Pt1 . P1 . C19 . 123.50(13) yes
C2 . P1 . C19 . 101.97(18) yes
Pt1 . P1 . C25 . 118.55(18) yes
C2 . P1 . C25 . 105.40(19) yes
C19 . P1 . C25 . 105.2(2) yes
Pt1 . N1 . C1 . 120.7(2) yes
Pt1 . N1 . C5 . 117.1(2) yes
C1 . N1 . C5 . 122.2(3) yes
N1 . C1 . C2 . 116.5(3) yes
N1 . C1 . C13 . 126.9(3) yes
C2 . C1 . C13 . 116.6(3) yes
C1 . C2 . P1 . 109.6(3) yes
C1 . C2 . H21 . 109.495 no
P1 . C2 . H21 . 109.382 no
C1 . C2 . H22 . 109.512 no
P1 . C2 . H22 . 109.398 no
H21 . C2 . H22 . 109.481 no
Pt1 . C3 . H301 . 109.466 no
Pt1 . C3 . H302 . 109.502 no
H301 . C3 . H302 . 109.457 no
Pt1 . C3 . H303 . 109.485 no
H301 . C3 . H303 . 109.428 no
H302 . C3 . H303 . 109.489 no
Pt1 . C4 . H401 . 109.468 no
Pt1 . C4 . H402 . 109.493 no
H401 . C4 . H402 . 109.475 no
Pt1 . C4 . H403 . 109.472 no
H401 . C4 . H403 . 109.440 no
H402 . C4 . H403 . 109.480 no
N1 . C5 . C6 . 117.5(4) yes
N1 . C5 . C10 . 120.1(3) yes
C6 . C5 . C10 . 122.2(4) yes
C5 . C6 . C7 . 116.7(5) yes
C5 . C6 . C11 . 120.9(4) yes
C7 . C6 . C11 . 122.3(5) yes
C6 . C7 . C8 . 121.7(5) yes
C6 . C7 . H71 . 119.139 no
C8 . C7 . H71 . 119.118 no
C7 . C8 . C9 . 119.7(4) yes
C7 . C8 . H81 . 120.168 no
C9 . C8 . H81 . 120.100 no
C8 . C9 . C10 . 121.9(5) yes
C8 . C9 . H91 . 119.148 no
C10 . C9 . H91 . 118.958 no
C9 . C10 . C5 . 117.7(5) yes
C9 . C10 . C12 . 120.4(4) yes
C5 . C10 . C12 . 121.9(4) yes
C6 . C11 . H111 . 109.426 no
C6 . C11 . H112 . 109.450 no
H111 . C11 . H112 . 109.481 no
C6 . C11 . H113 . 109.454 no
H111 . C11 . H113 . 109.476 no
H112 . C11 . H113 . 109.541 no
C10 . C12 . H121 . 109.560 no
C10 . C12 . H122 . 109.537 no
H121 . C12 . H122 . 109.440 no
C10 . C12 . H123 . 109.490 no
H121 . C12 . H123 . 109.424 no
H122 . C12 . H123 . 109.377 no
C1 . C13 . C14 . 123.7(3) yes
C1 . C13 . C18 . 118.0(3) yes
C14 . C13 . C18 . 118.2(3) yes
C13 . C14 . C15 . 120.2(4) yes
C13 . C14 . H141 . 119.887 no
C15 . C14 . H141 . 119.892 no
C14 . C15 . C16 . 120.9(4) yes
C14 . C15 . H151 . 119.547 no
C16 . C15 . H151 . 119.519 no
C15 . C16 . C17 . 119.4(4) yes
C15 . C16 . H161 . 120.303 no
C17 . C16 . H161 . 120.263 no
C16 . C17 . C18 . 120.1(4) yes
C16 . C17 . H171 . 119.888 no
C18 . C17 . H171 . 120.016 no
C13 . C18 . C17 . 121.1(4) yes
C13 . C18 . H181 . 119.420 no
C17 . C18 . H181 . 119.474 no
P1 . C19 . C20 . 117.5(3) yes
P1 . C19 . C24 . 123.8(4) yes
C20 . C19 . C24 . 118.7(4) yes
C19 . C20 . C21 . 120.6(4) yes
C19 . C20 . H201 . 119.722 no
C21 . C20 . H201 . 119.699 no
C20 . C21 . C22 . 120.8(5) yes
C20 . C21 . H211 . 119.621 no
C22 . C21 . H211 . 119.561 no
C21 . C22 . C23 . 119.2(5) yes
C21 . C22 . H221 . 120.424 no
C23 . C22 . H221 . 120.404 no
C22 . C23 . C24 . 120.5(4) yes
C22 . C23 . H231 . 119.763 no
C24 . C23 . H231 . 119.698 no
C23 . C24 . C19 . 120.2(5) yes
C23 . C24 . H241 . 119.915 no
C19 . C24 . H241 . 119.867 no
P1 . C25 . C26 . 116.8(3) yes
P1 . C25 . C30 . 124.3(3) yes
C26 . C25 . C30 . 118.5(4) yes
C25 . C26 . C27 . 120.0(4) yes
C25 . C26 . H261 . 120.018 no
C27 . C26 . H261 . 119.998 no
C26 . C27 . C28 . 120.0(4) yes
C26 . C27 . H271 . 119.975 no
C28 . C27 . H271 . 120.019 no
C27 . C28 . C29 . 119.4(4) yes
C27 . C28 . H281 . 120.235 no
C29 . C28 . H281 . 120.361 no
C28 . C29 . C30 . 120.4(4) yes
C28 . C29 . H291 . 119.810 no
C30 . C29 . H291 . 119.760 no
C29 . C30 . C25 . 120.7(4) yes

loop_
_geom_bond_atom_site_label_1
_geom_bond_site_symmetry_1
_geom_bond_atom_site_label_2
_geom_bond_site_symmetry_2
_geom_bond_distance
_geom_bond_publ_flag
Pt1 . P1 . 2.2411(10) yes
Pt1 . N1 . 2.164(3) yes
Pt1 . C3 . 2.087(4) yes
Pt1 . C4 . 2.058(4) yes
P1 . C2 . 1.843(4) yes
P1 . C19 . 1.825(4) yes
P1 . C25 . 1.833(4) yes
N1 . C1 . 1.295(5) yes
N1 . C5 . 1.441(4) yes
C1 . C2 . 1.521(5) yes
C1 . C13 . 1.489(5) yes
C2 . H21 . 1.000 no
C2 . H22 . 1.000 no
C3 . H301 . 1.000 no
C3 . H302 . 1.000 no
C3 . H303 . 1.000 no
C4 . H401 . 1.000 no
C4 . H402 . 1.000 no
C4 . H403 . 1.000 no
C5 . C6 . 1.408(5) yes
C5 . C10 . 1.389(6) yes
C6 . C7 . 1.410(7) yes
C6 . C11 . 1.498(8) yes
C7 . C8 . 1.379(9) yes
C7 . H71 . 1.000 no
C8 . C9 . 1.356(9) yes
C8 . H81 . 1.000 no
C9 . C10 . 1.407(6) yes
C9 . H91 . 1.002 no
C10 . C12 . 1.488(7) yes
C11 . H111 . 1.000 no
C11 . H112 . 1.000 no
C11 . H113 . 1.000 no
C12 . H121 . 1.000 no
C12 . H122 . 1.001 no
C12 . H123 . 1.001 no
C13 . C14 . 1.407(5) yes
C13 . C18 . 1.401(5) yes
C14 . C15 . 1.390(6) yes
C14 . H141 . 1.000 no
C15 . C16 . 1.387(6) yes
C15 . H151 . 1.000 no
C16 . C17 . 1.390(6) yes
C16 . H161 . 1.000 no
C17 . C18 . 1.391(5) yes
C17 . H171 . 1.000 no
C18 . H181 . 1.001 no
C19 . C20 . 1.380(6) yes
C19 . C24 . 1.388(6) yes
C20 . C21 . 1.386(7) yes
C20 . H201 . 1.000 no
C21 . C22 . 1.382(7) yes
C21 . H211 . 1.001 no
C22 . C23 . 1.364(8) yes
C22 . H221 . 1.000 no
C23 . C24 . 1.404(8) yes
C23 . H231 . 1.000 no
C24 . H241 . 1.000 no
C25 . C26 . 1.390(6) yes
C25 . C30 . 1.357(5) yes
C26 . C27 . 1.377(6) yes
C26 . H261 . 1.001 no
C27 . C28 . 1.381(6) yes
C27 . H271 . 1.002 no
C28 . C29 . 1.343(6) yes
C28 . H281 . 1.000 no
C29 . C30 . 1.389(6) yes
C29 . H291 . 0.999 no
